data_7206874
loop_
_publ_author_name
'Solanko, Katarzyna A.'
'Bond., Andrew D.'

_publ_section_title
;
 Influence of impurities on the crystallisation of 5-X-aspirin and
 5-X-aspirin anhydride polymorphs (X = Cl, Br, Me)
;
_journal_issue 23
_journal_name_full CrystEngComm
_journal_page_first 6991
_journal_paper_doi 10.1039/c1ce06065a
_journal_volume 13
_journal_year 2011
_chemical_formula_moiety 'C20 H18 O7'
_chemical_formula_sum 'C20 H18 O7'
_chemical_formula_weight 370.34
_chemical_name_common '5-Me-aspirin anhydride (form II)'
_space_group_IT_number 14
_symmetry_cell_setting monoclinic
_symmetry_space_group_name_Hall '-P 2ybc'
_symmetry_space_group_name_H-M 'P 1 21/c 1'
_atom_sites_solution_hydrogens geom
_atom_sites_solution_primary direct
_atom_sites_solution_secondary difmap
_cell_angle_alpha 90.00
_cell_angle_beta 97.440(5)
_cell_angle_gamma 90.00
_cell_formula_units_Z 4
_cell_length_a 20.749(2)
_cell_length_b 8.3818(8)
_cell_length_c 10.6736(10)
_cell_measurement_reflns_used 9317
_cell_measurement_temperature 150(2)
_cell_measurement_theta_max 22.75
_cell_measurement_theta_min 2.62
_cell_volume 1840.7(3)
_computing_cell_refinement 'SAINT v.7.68a (Bruker, 2010)'
_computing_data_collection 'APEX2 v2010.1-2 (Bruker, 2010)'
_computing_data_reduction SAINT
_computing_molecular_graphics SHELXTL
_computing_publication_material SHELXTL
_computing_structure_refinement SHELXTL
_computing_structure_solution 'SHELXTL v.6.12 (Sheldrick, 2008)'
_diffrn_ambient_temperature 150(2)
_diffrn_measured_fraction_theta_full 0.992
_diffrn_measured_fraction_theta_max 0.992
_diffrn_measurement_device_type 'Bruker Nonius X8APEX-II CCD'
_diffrn_measurement_method '\w and \f scans'
_diffrn_radiation_monochromator graphite
_diffrn_radiation_source 'fine-focus sealed tube'
_diffrn_radiation_type MoK\a
_diffrn_radiation_wavelength 0.71073
_diffrn_reflns_av_R_equivalents 0.0000
_diffrn_reflns_av_sigmaI/netI 0.0815
_diffrn_reflns_limit_h_max 24
_diffrn_reflns_limit_h_min -24
_diffrn_reflns_limit_k_max 9
_diffrn_reflns_limit_k_min 0
_diffrn_reflns_limit_l_max 12
_diffrn_reflns_limit_l_min 0
_diffrn_reflns_number 5172
_diffrn_reflns_theta_full 25.11
_diffrn_reflns_theta_max 25.11
_diffrn_reflns_theta_min 3.54
_diffrn_standards_number 0
_exptl_absorpt_coefficient_mu 0.102
_exptl_absorpt_correction_T_max 0.995
_exptl_absorpt_correction_T_min 0.840
_exptl_absorpt_correction_type multi-scan
_exptl_absorpt_process_details 'TWINABS (Bruker, 2008)'
_exptl_crystal_colour colourless
_exptl_crystal_density_diffrn 1.336
_exptl_crystal_density_method 'not measured'
_exptl_crystal_description lath
_exptl_crystal_F_000 776
_exptl_crystal_size_max 0.40
_exptl_crystal_size_mid 0.20
_exptl_crystal_size_min 0.05
_refine_diff_density_max 0.199
_refine_diff_density_min -0.188
_refine_diff_density_rms 0.043
_refine_ls_extinction_method none
_refine_ls_goodness_of_fit_ref 0.904
_refine_ls_hydrogen_treatment constr
_refine_ls_matrix_type full
_refine_ls_number_parameters 249
_refine_ls_number_reflns 5172
_refine_ls_number_restraints 0
_refine_ls_restrained_S_all 0.904
_refine_ls_R_factor_all 0.0855
_refine_ls_R_factor_gt 0.0401
_refine_ls_shift/su_max 0.000
_refine_ls_shift/su_mean 0.000
_refine_ls_structure_factor_coef Fsqd
_refine_ls_weighting_details 'calc w=1/[\s^2^(Fo^2^)+(0.0385P)^2^] where P=(Fo^2^+2Fc^2^)/3'
_refine_ls_weighting_scheme calc
_refine_ls_wR_factor_gt 0.0766
_refine_ls_wR_factor_ref 0.0855
_reflns_number_gt 3242
_reflns_number_total 5172
_reflns_threshold_expression I>2\s(I)
_cod_data_source_file c1ce06065a.txt
_cod_data_source_block 5-Me-AA_II
_cod_original_sg_symbol_H-M 'P 21/c'
_cod_database_code 7206874

loop_
_symmetry_equiv_pos_as_xyz
'x, y, z'
'-x, y+1/2, -z+1/2'
'-x, -y, -z'
'x, -y-1/2, z-1/2'

loop_
_atom_site_label
_atom_site_type_symbol
_atom_site_fract_x
_atom_site_fract_y
_atom_site_fract_z
_atom_site_U_iso_or_equiv
_atom_site_adp_type
_atom_site_occupancy
_atom_site_symmetry_multiplicity
_atom_site_calc_flag
_atom_site_refinement_flags
O1 O 0.28535(5) 0.57326(13) 0.21292(11) 0.0278(3) Uani 1 1 d .
O2 O 0.21632(5) 0.65160(14) 0.34712(12) 0.0328(3) Uani 1 1 d .
O3 O 0.10472(5) 0.47283(13) 0.31148(11) 0.0271(3) Uani 1 1 d .
O4 O 0.05669(6) 0.71286(16) 0.28389(13) 0.0411(4) Uani 1 1 d .
O5 O 0.37448(6) 0.55373(14) 0.35295(14) 0.0472(4) Uani 1 1 d .
O6 O 0.39803(5) 0.82199(15) 0.50263(11) 0.0357(3) Uani 1 1 d .
O7 O 0.49302(6) 0.79793(18) 0.42407(13) 0.0469(4) Uani 1 1 d .
C1 C 0.17426(8) 0.52539(18) 0.15131(16) 0.0211(4) Uani 1 1 d .
C2 C 0.11515(8) 0.47080(18) 0.18446(16) 0.0227(4) Uani 1 1 d .
C3 C 0.06888(8) 0.40590(19) 0.09627(16) 0.0268(4) Uani 1 1 d .
H3A H 0.0290 0.3686 0.1201 0.032 Uiso 1 1 calc R
C4 C 0.08074(8) 0.39502(19) -0.02812(17) 0.0291(4) Uani 1 1 d .
H4A H 0.0485 0.3498 -0.0893 0.035 Uiso 1 1 calc R
C5 C 0.13871(8) 0.44876(19) -0.06561(16) 0.0253(4) Uani 1 1 d .
C6 C 0.18487(8) 0.51248(18) 0.02581(16) 0.0234(4) Uani 1 1 d .
H6A H 0.2250 0.5485 0.0021 0.028 Uiso 1 1 calc R
C7 C 0.22477(8) 0.59178(19) 0.24838(17) 0.0241(4) Uani 1 1 d .
C8 C 0.07871(8) 0.6092(2) 0.35391(18) 0.0301(4) Uani 1 1 d .
C9 C 0.08267(9) 0.6070(2) 0.49380(16) 0.0420(5) Uani 1 1 d .
H9A H 0.0546 0.6905 0.5212 0.063 Uiso 1 1 calc R
H9B H 0.1277 0.6262 0.5312 0.063 Uiso 1 1 calc R
H9C H 0.0684 0.5027 0.5213 0.063 Uiso 1 1 calc R
C10 C 0.33689(8) 0.6419(2) 0.29539(18) 0.0291(4) Uani 1 1 d .
C11 C 0.33891(8) 0.8170(2) 0.29184(18) 0.0260(4) Uani 1 1 d .
C12 C 0.30952(8) 0.9012(2) 0.18760(17) 0.0272(4) Uani 1 1 d .
H12A H 0.2866 0.8443 0.1188 0.033 Uiso 1 1 calc R
C13 C 0.31276(8) 1.0658(2) 0.18146(18) 0.0321(5) Uani 1 1 d .
C14 C 0.34628(9) 1.1462(2) 0.2829(2) 0.0395(5) Uani 1 1 d .
H14A H 0.3494 1.2592 0.2799 0.047 Uiso 1 1 calc R
C15 C 0.37530(9) 1.0657(2) 0.38845(19) 0.0380(5) Uani 1 1 d .
H15A H 0.3974 1.1231 0.4578 0.046 Uiso 1 1 calc R
C16 C 0.37203(8) 0.9018(2) 0.39246(18) 0.0302(5) Uani 1 1 d .
C17 C 0.46052(10) 0.7664(2) 0.5048(2) 0.0385(5) Uani 1 1 d .
C18 C 0.47932(9) 0.6674(3) 0.61909(19) 0.0574(6) Uani 1 1 d .
H18A H 0.5232 0.6249 0.6174 0.086 Uiso 1 1 calc R
H18B H 0.4486 0.5788 0.6205 0.086 Uiso 1 1 calc R
H18C H 0.4786 0.7331 0.6948 0.086 Uiso 1 1 calc R
C19 C 0.15137(9) 0.4375(2) -0.20078(17) 0.0412(5) Uani 1 1 d .
H19A H 0.1604 0.5441 -0.2319 0.062 Uiso 1 1 calc R
H19D H 0.1131 0.3930 -0.2523 0.062 Uiso 1 1 calc R
H19B H 0.1889 0.3680 -0.2062 0.062 Uiso 1 1 calc R
C20 C 0.28064(10) 1.1538(2) 0.06686(19) 0.0456(5) Uani 1 1 d .
H20D H 0.2995 1.1186 -0.0080 0.068 Uiso 1 1 calc R
H20A H 0.2876 1.2687 0.0787 0.068 Uiso 1 1 calc R
H20B H 0.2339 1.1313 0.0554 0.068 Uiso 1 1 calc R

loop_
_atom_site_aniso_label
_atom_site_aniso_U_11
_atom_site_aniso_U_22
_atom_site_aniso_U_33
_atom_site_aniso_U_23
_atom_site_aniso_U_13
_atom_site_aniso_U_12
O1 0.0167(6) 0.0277(7) 0.0382(8) -0.0074(6) 0.0003(6) -0.0018(5)
O2 0.0290(7) 0.0401(8) 0.0286(8) -0.0092(6) 0.0011(6) -0.0032(6)
O3 0.0284(7) 0.0291(7) 0.0237(7) 0.0027(6) 0.0035(6) -0.0012(6)
O4 0.0467(8) 0.0448(8) 0.0318(8) 0.0019(7) 0.0056(7) 0.0177(7)
O5 0.0364(8) 0.0314(8) 0.0674(10) 0.0034(8) -0.0176(8) 0.0030(6)
O6 0.0252(7) 0.0514(8) 0.0300(8) -0.0005(7) 0.0019(6) 0.0005(6)
O7 0.0267(8) 0.0834(10) 0.0307(9) 0.0006(8) 0.0047(7) -0.0007(7)
C1 0.0209(9) 0.0161(9) 0.0251(10) 0.0010(8) -0.0022(8) 0.0019(7)
C2 0.0255(10) 0.0198(9) 0.0227(10) 0.0031(8) 0.0025(8) 0.0044(8)
C3 0.0196(10) 0.0279(10) 0.0321(11) 0.0012(8) 0.0009(9) -0.0056(8)
C4 0.0273(10) 0.0293(11) 0.0282(11) -0.0021(8) -0.0062(9) -0.0010(8)
C5 0.0298(10) 0.0210(9) 0.0245(10) -0.0013(8) 0.0012(9) -0.0004(8)
C6 0.0199(9) 0.0207(10) 0.0300(11) 0.0015(8) 0.0048(8) 0.0014(7)
C7 0.0230(10) 0.0172(10) 0.0312(12) 0.0055(8) 0.0004(9) -0.0001(8)
C8 0.0234(10) 0.0404(12) 0.0266(11) -0.0027(10) 0.0039(9) -0.0018(9)
C9 0.0426(12) 0.0566(13) 0.0269(11) -0.0047(10) 0.0045(10) -0.0032(10)
C10 0.0199(9) 0.0311(11) 0.0356(11) -0.0009(10) 0.0005(9) -0.0026(9)
C11 0.0182(9) 0.0253(10) 0.0349(12) -0.0027(10) 0.0055(9) -0.0026(8)
C12 0.0199(9) 0.0273(10) 0.0349(12) -0.0043(9) 0.0063(9) -0.0007(8)
C13 0.0300(10) 0.0265(11) 0.0407(12) -0.0009(10) 0.0082(9) 0.0018(9)
C14 0.0389(12) 0.0228(11) 0.0577(15) -0.0023(11) 0.0091(11) -0.0022(9)
C15 0.0318(11) 0.0351(12) 0.0465(13) -0.0168(11) 0.0025(10) -0.0055(9)
C16 0.0209(10) 0.0354(12) 0.0342(12) -0.0025(10) 0.0035(9) -0.0017(8)
C17 0.0218(12) 0.0627(15) 0.0292(14) -0.0102(10) -0.0039(11) -0.0033(10)
C18 0.0341(12) 0.1032(19) 0.0343(13) 0.0136(14) 0.0025(10) 0.0116(12)
C19 0.0441(12) 0.0497(13) 0.0300(12) -0.0055(10) 0.0052(10) -0.0055(10)
C20 0.0549(13) 0.0329(12) 0.0505(14) 0.0080(11) 0.0125(11) 0.0062(10)

loop_
_atom_type_symbol
_atom_type_description
_atom_type_scat_dispersion_real
_atom_type_scat_dispersion_imag
_atom_type_scat_source
C C 0.0033 0.0016 'International Tables Vol C Tables 4.2.6.8 and 6.1.1.4'
H H 0.0000 0.0000 'International Tables Vol C Tables 4.2.6.8 and 6.1.1.4'
O O 0.0106 0.0060 'International Tables Vol C Tables 4.2.6.8 and 6.1.1.4'

loop_
_geom_angle_atom_site_label_1
_geom_angle_atom_site_label_2
_geom_angle_atom_site_label_3
_geom_angle
C7 O1 C10 115.40(13)
C8 O3 C2 116.63(13)
C17 O6 C16 115.85(15)
C6 C1 C2 118.21(16)
C6 C1 C7 121.11(16)
C2 C1 C7 120.67(16)
C3 C2 C1 121.15(16)
C3 C2 O3 119.24(15)
C1 C2 O3 119.48(15)
C2 C3 C4 119.37(16)
C2 C3 H3A 120.3
C4 C3 H3A 120.3
C3 C4 C5 121.49(16)
C3 C4 H4A 119.3
C5 C4 H4A 119.3
C6 C5 C4 117.89(17)
C6 C5 C19 120.71(16)
C4 C5 C19 121.40(16)
C5 C6 C1 121.90(17)
C5 C6 H6A 119.0
C1 C6 H6A 119.0
O2 C7 O1 122.30(15)
O2 C7 C1 126.85(16)
O1 C7 C1 110.83(15)
O4 C8 O3 122.37(17)
O4 C8 C9 127.16(18)
O3 C8 C9 110.47(17)
C8 C9 H9A 109.5
C8 C9 H9B 109.5
H9A C9 H9B 109.5
C8 C9 H9C 109.5
H9A C9 H9C 109.5
H9B C9 H9C 109.5
O5 C10 O1 117.49(16)
O5 C10 C11 128.07(16)
O1 C10 C11 114.31(14)
C12 C11 C16 118.66(17)
C12 C11 C10 121.13(15)
C16 C11 C10 120.19(16)
C13 C12 C11 121.70(17)
C13 C12 H12A 119.2
C11 C12 H12A 119.2
C12 C13 C14 118.12(18)
C12 C13 C20 120.48(17)
C14 C13 C20 121.40(16)
C15 C14 C13 121.42(18)
C15 C14 H14A 119.3
C13 C14 H14A 119.3
C16 C15 C14 119.65(18)
C16 C15 H15A 120.2
C14 C15 H15A 120.2
C15 C16 C11 120.44(18)
C15 C16 O6 119.21(16)
C11 C16 O6 120.16(16)
O7 C17 O6 122.30(19)
O7 C17 C18 127.24(18)
O6 C17 C18 110.45(19)
C17 C18 H18A 109.5
C17 C18 H18B 109.5
H18A C18 H18B 109.5
C17 C18 H18C 109.5
H18A C18 H18C 109.5
H18B C18 H18C 109.5
C5 C19 H19A 109.5
C5 C19 H19D 109.5
H19A C19 H19D 109.5
C5 C19 H19B 109.5
H19A C19 H19B 109.5
H19D C19 H19B 109.5
C13 C20 H20D 109.5
C13 C20 H20A 109.5
H20D C20 H20A 109.5
C13 C20 H20B 109.5
H20D C20 H20B 109.5
H20A C20 H20B 109.5

loop_
_geom_bond_atom_site_label_1
_geom_bond_atom_site_label_2
_geom_bond_distance
O1 C7 1.3677(19)
O1 C10 1.4162(19)
O2 C7 1.2003(19)
O3 C8 1.366(2)
O3 C2 1.4005(19)
O4 C8 1.197(2)
O5 C10 1.1866(19)
O6 C17 1.375(2)
O6 C16 1.399(2)
O7 C17 1.190(2)
C1 C6 1.390(2)
C1 C2 1.397(2)
C1 C7 1.483(2)
C2 C3 1.367(2)
C3 C4 1.384(2)
C3 H3A 0.950
C4 C5 1.391(2)
C4 H4A 0.950
C5 C6 1.383(2)
C5 C19 1.502(2)
C6 H6A 0.950
C8 C9 1.485(2)
C9 H9A 0.980
C9 H9B 0.980
C9 H9C 0.980
C10 C11 1.469(3)
C11 C12 1.390(2)
C11 C16 1.393(2)
C12 C13 1.383(2)
C12 H12A 0.950
C13 C14 1.384(2)
C13 C20 1.508(2)
C14 C15 1.383(3)
C14 H14A 0.950
C15 C16 1.376(2)
C15 H15A 0.950
C17 C18 1.486(3)
C18 H18A 0.980
C18 H18B 0.980
C18 H18C 0.980
C19 H19A 0.980
C19 H19D 0.980
C19 H19B 0.980
C20 H20D 0.980
C20 H20A 0.980
C20 H20B 0.980

loop_
_geom_torsion_atom_site_label_1
_geom_torsion_atom_site_label_2
_geom_torsion_atom_site_label_3
_geom_torsion_atom_site_label_4
_geom_torsion
C6 C1 C2 C3 0.2(2)
C7 C1 C2 C3 -178.43(14)
C6 C1 C2 O3 175.94(14)
C7 C1 C2 O3 -2.7(2)
C8 O3 C2 C3 -95.14(17)
C8 O3 C2 C1 89.02(17)
C1 C2 C3 C4 -0.4(2)
O3 C2 C3 C4 -176.14(14)
C2 C3 C4 C5 0.0(2)
C3 C4 C5 C6 0.6(2)
C3 C4 C5 C19 -179.73(16)
C4 C5 C6 C1 -0.8(2)
C19 C5 C6 C1 179.53(16)
C2 C1 C6 C5 0.4(2)
C7 C1 C6 C5 179.04(14)
C10 O1 C7 O2 -5.3(2)
C10 O1 C7 C1 176.12(13)
C6 C1 C7 O2 156.54(17)
C2 C1 C7 O2 -24.9(2)
C6 C1 C7 O1 -25.0(2)
C2 C1 C7 O1 153.60(14)
C2 O3 C8 O4 11.0(2)
C2 O3 C8 C9 -168.69(14)
C7 O1 C10 O5 111.64(18)
C7 O1 C10 C11 -72.14(17)
O5 C10 C11 C12 153.4(2)
O1 C10 C11 C12 -22.3(2)
O5 C10 C11 C16 -24.9(3)
O1 C10 C11 C16 159.34(16)
C16 C11 C12 C13 0.4(2)
C10 C11 C12 C13 -178.00(15)
C11 C12 C13 C14 -0.1(2)
C11 C12 C13 C20 179.72(17)
C12 C13 C14 C15 -0.7(3)
C20 C13 C14 C15 179.46(17)
C13 C14 C15 C16 1.3(3)
C14 C15 C16 C11 -1.0(3)
C14 C15 C16 O6 -176.11(16)
C12 C11 C16 C15 0.2(3)
C10 C11 C16 C15 178.56(15)
C12 C11 C16 O6 175.27(14)
C10 C11 C16 O6 -6.3(2)
C17 O6 C16 C15 -95.51(18)
C17 O6 C16 C11 89.33(19)
C16 O6 C17 O7 7.5(2)
C16 O6 C17 C18 -172.99(16)
